data_1574653
loop_
_publ_author_name
'Zhang, Chonghe'
'Dabringhaus, Philipp'
'Tra, Bi Youan E.'
'Gilliard, Robert J.'
'Cummins, Christopher C.'

_publ_section_title
;
 Hexamethylbenzene elimination enables the generation of transient,
 sterically unhindered multiply bonded boron species
;
_journal_issue 26
_journal_name_full 'Chemical Science'
_journal_page_first 11841
_journal_page_last 11848
_journal_paper_doi 10.1039/D5SC02645H
_journal_volume 16
_journal_year 2025
_chemical_formula_moiety 'C28 H34 B N O'
_chemical_formula_sum 'C28 H34 B N O'
_chemical_formula_weight 411.37
_space_group_crystal_system monoclinic
_space_group_IT_number 14
_space_group_name_Hall '-P 2ybc'
_space_group_name_H-M_alt 'P 1 21/c 1'
_atom_sites_solution_hydrogens geom
_atom_sites_solution_primary iterative
_audit_creation_date 2023-10-16
_audit_creation_method
;
Olex2 1.5
(compiled 2023.08.24 svn.re1ec1418 for OlexSys, GUI svn.r6817)
;
_audit_update_record
;
2025-01-10 deposited with the CCDC.	2025-05-19 downloaded from the CCDC.
;
_cell_angle_alpha 90
_cell_angle_beta 100.269(3)
_cell_angle_gamma 90
_cell_formula_units_Z 4
_cell_length_a 11.0019(8)
_cell_length_b 13.4954(11)
_cell_length_c 16.5173(12)
_cell_measurement_reflns_used 6537
_cell_measurement_temperature 100.00
_cell_measurement_theta_max 29.640
_cell_measurement_theta_min 3.019
_cell_volume 2413.1(3)
_computing_cell_refinement 'SAINT V8.40B (?, 2016)'
_computing_data_reduction 'SAINT V8.40B (?, 2016)'
_computing_molecular_graphics 'Olex2 1.5 (Dolomanov et al., 2009)'
_computing_publication_material 'Olex2 1.5 (Dolomanov et al., 2009)'
_computing_structure_refinement 'XL  (Sheldrick, 2008)'
_computing_structure_solution 'olex2.solve 1.5 (Bourhis et al., 2015)'
_diffrn_ambient_temperature 100.00
_diffrn_measured_fraction_theta_full 1.000
_diffrn_measured_fraction_theta_max 1.000
_diffrn_measurement_device_type 'Bruker APEX-II CCD'
_diffrn_measurement_method '\f and \w scans'
_diffrn_radiation_type MoK\a
_diffrn_radiation_wavelength 0.71073
_diffrn_reflns_av_R_equivalents 0.0338
_diffrn_reflns_av_unetI/netI 0.0121
_diffrn_reflns_Laue_measured_fraction_full 1.000
_diffrn_reflns_Laue_measured_fraction_max 1.000
_diffrn_reflns_limit_h_max 13
_diffrn_reflns_limit_h_min -13
_diffrn_reflns_limit_k_max 16
_diffrn_reflns_limit_k_min -16
_diffrn_reflns_limit_l_max 19
_diffrn_reflns_limit_l_min -19
_diffrn_reflns_number 75187
_diffrn_reflns_point_group_measured_fraction_full 1.000
_diffrn_reflns_point_group_measured_fraction_max 1.000
_diffrn_reflns_theta_full 25.027
_diffrn_reflns_theta_max 25.027
_diffrn_reflns_theta_min 1.881
_diffrn_source_current 1.4
_diffrn_source_power 0.07
_diffrn_source_voltage 50.0
_diffrn_standards_number 0
_exptl_absorpt_coefficient_mu 0.067
_exptl_absorpt_correction_T_max 0.7462
_exptl_absorpt_correction_T_min 0.6935
_exptl_absorpt_correction_type multi-scan
_exptl_absorpt_process_details
;
SADABS-2016/2 (Bruker,2016/2) was used for absorption correction.
wR2(int) was 0.1058 before and 0.0563 after correction.
The Ratio of minimum to maximum transmission is 0.9294.
The \l/2 correction factor is Not present.
;
_exptl_crystal_colour colourless
_exptl_crystal_colour_primary colourless
_exptl_crystal_density_diffrn 1.132
_exptl_crystal_description block
_exptl_crystal_F_000 888
_exptl_crystal_size_max 0.249
_exptl_crystal_size_mid 0.246
_exptl_crystal_size_min 0.211
_refine_diff_density_max 0.310
_refine_diff_density_min -0.256
_refine_diff_density_rms 0.072
_refine_ls_extinction_method none
_refine_ls_goodness_of_fit_ref 1.051
_refine_ls_hydrogen_treatment constr
_refine_ls_matrix_type full
_refine_ls_number_parameters 289
_refine_ls_number_reflns 4255
_refine_ls_number_restraints 0
_refine_ls_restrained_S_all 1.051
_refine_ls_R_factor_all 0.0497
_refine_ls_R_factor_gt 0.0475
_refine_ls_shift/su_max 0.001
_refine_ls_shift/su_mean 0.000
_refine_ls_structure_factor_coef Fsqd
_refine_ls_weighting_details 'w=1/[\s^2^(Fo^2^)+(0.0664P)^2^+1.2336P] where P=(Fo^2^+2Fc^2^)/3'
_refine_ls_weighting_scheme calc
_refine_ls_wR_factor_gt 0.1246
_refine_ls_wR_factor_ref 0.1268
_reflns_Friedel_coverage 0.000
_reflns_number_gt 3969
_reflns_number_total 4255
_reflns_threshold_expression 'I > 2\s(I)'
_cod_data_source_file d5sc02645h3.cif
_cod_data_source_block 11
_cod_depositor_comments 'Adding full bibliography for 1574650--1574657.cif.'
_cod_database_code 1574653
_shelx_shelxl_version_number 2019/1
_shelx_space_group_comment
;
The symmetry employed for this shelxl refinement is uniquely defined
by the following loop, which should always be used as a source of
symmetry information in preference to the above space-group names.
They are only intended as comments.
;
_shelx_estimated_absorpt_t_max 0.986
_shelx_estimated_absorpt_t_min 0.984
_olex2_refinement_description
;
1. Fixed Uiso
 At 1.2 times of:
  All C(H) groups
 At 1.5 times of:
  All C(H,H,H) groups
2.a Aromatic/amide H refined with riding coordinates:
 C14(H14), C15(H15), C16(H16), C17(H17), C18(H18), C22(H22), C25(H25)
2.b Idealised Me refined as rotating group:
 C3(H3A,H3B,H3C), C5(H5A,H5B,H5C), C7(H7A,H7B,H7C), C9(H9A,H9B,H9C), C12(H12A,
 H12B,H12C), C21(H21A,H21B,H21C), C24(H24A,H24B,H24C), C27(H27A,H27B,H27C),
 C28(H28A,H28B,H28C)
;
_olex2_submission_special_instructions 'No special instructions were received'

loop_
_space_group_symop_operation_xyz
'x, y, z'
'-x, y+1/2, -z+1/2'
'-x, -y, -z'
'x, -y-1/2, z-1/2'

loop_
_atom_site_label
_atom_site_type_symbol
_atom_site_fract_x
_atom_site_fract_y
_atom_site_fract_z
_atom_site_U_iso_or_equiv
_atom_site_adp_type
_atom_site_occupancy
_atom_site_site_symmetry_order
_atom_site_calc_flag
_atom_site_refinement_flags_posn
_atom_site_refinement_flags_adp
_atom_site_refinement_flags_occupancy
_atom_site_disorder_assembly
_atom_site_disorder_group
O1 O 0.00541(9) 0.42813(9) 0.69369(6) 0.0320(3) Uani 1 1 d . . . . .
N1 N 0.21695(10) 0.43433(8) 0.70142(7) 0.0201(3) Uani 1 1 d . . . . .
C1 C 0.10814(12) 0.40370(11) 0.72701(8) 0.0233(3) Uani 1 1 d . . . . .
C2 C 0.14157(12) 0.33886(12) 0.80394(9) 0.0267(3) Uani 1 1 d . . . . .
C3 C 0.03953(15) 0.26263(14) 0.80822(10) 0.0388(4) Uani 1 1 d . . . . .
H3A H -0.035884 0.296982 0.816286 0.058 Uiso 1 1 calc R U . . .
H3B H 0.066260 0.217350 0.854345 0.058 Uiso 1 1 calc R U . . .
H3C H 0.022992 0.224840 0.756764 0.058 Uiso 1 1 calc R U . . .
C4 C 0.15203(14) 0.40960(13) 0.87667(9) 0.0315(4) Uani 1 1 d . . . . .
C5 C 0.04381(16) 0.47979(17) 0.87717(10) 0.0451(5) Uani 1 1 d . . . . .
H5A H 0.070124 0.547949 0.869277 0.068 Uiso 1 1 calc R U . . .
H5B H 0.015542 0.474638 0.930025 0.068 Uiso 1 1 calc R U . . .
H5C H -0.023895 0.461958 0.832541 0.068 Uiso 1 1 calc R U . . .
C6 C 0.24828(15) 0.40525(12) 0.93878(9) 0.0324(4) Uani 1 1 d . . . . .
C7 C 0.25666(19) 0.47497(17) 1.01138(11) 0.0495(5) Uani 1 1 d . . . . .
H7A H 0.340083 0.502932 1.024237 0.074 Uiso 1 1 calc R U . . .
H7B H 0.238814 0.438474 1.059205 0.074 Uiso 1 1 calc R U . . .
H7C H 0.196500 0.528641 0.997693 0.074 Uiso 1 1 calc R U . . .
C8 C 0.34619(14) 0.32979(12) 0.94224(9) 0.0317(4) Uani 1 1 d . . . . .
C9 C 0.43344(17) 0.31826(16) 1.02424(11) 0.0470(5) Uani 1 1 d . . . . .
H9A H 0.487775 0.261257 1.021571 0.070 Uiso 1 1 calc R U . . .
H9B H 0.385293 0.307704 1.068015 0.070 Uiso 1 1 calc R U . . .
H9C H 0.483439 0.378386 1.035916 0.070 Uiso 1 1 calc R U . . .
C10 C 0.35455(13) 0.27420(11) 0.87617(9) 0.0298(3) Uani 1 1 d . . . . .
C11 C 0.27122(13) 0.29642(11) 0.79482(9) 0.0265(3) Uani 1 1 d . . . . .
C12 C 0.45088(16) 0.19525(14) 0.87438(12) 0.0445(4) Uani 1 1 d . . . . .
H12A H 0.411041 0.130063 0.868333 0.067 Uiso 1 1 calc R U . . .
H12B H 0.511117 0.197190 0.925791 0.067 Uiso 1 1 calc R U . . .
H12C H 0.493145 0.207145 0.827832 0.067 Uiso 1 1 calc R U . . .
C13 C 0.45638(12) 0.40131(10) 0.72806(9) 0.0221(3) Uani 1 1 d . . . . .
C14 C 0.55559(13) 0.41003(11) 0.79384(9) 0.0256(3) Uani 1 1 d . . . . .
H14 H 0.540749 0.405019 0.848613 0.031 Uiso 1 1 calc R U . . .
C15 C 0.67507(13) 0.42585(11) 0.78056(10) 0.0279(3) Uani 1 1 d . . . . .
H15 H 0.740514 0.433301 0.826168 0.033 Uiso 1 1 calc R U . . .
C16 C 0.69961(13) 0.43084(11) 0.70133(10) 0.0283(3) Uani 1 1 d . . . . .
H16 H 0.781768 0.440225 0.692379 0.034 Uiso 1 1 calc R U . . .
C17 C 0.60310(14) 0.42202(12) 0.63518(10) 0.0296(3) Uani 1 1 d . . . . .
H17 H 0.619202 0.424672 0.580590 0.036 Uiso 1 1 calc R U . . .
C18 C 0.48306(13) 0.40931(11) 0.64846(9) 0.0261(3) Uani 1 1 d . . . . .
H18 H 0.417464 0.405965 0.602563 0.031 Uiso 1 1 calc R U . . .
C19 C 0.20956(11) 0.51008(10) 0.63923(8) 0.0197(3) Uani 1 1 d . . . . .
C20 C 0.17307(12) 0.48445(11) 0.55656(8) 0.0219(3) Uani 1 1 d . . . . .
C21 C 0.14636(14) 0.37852(11) 0.52987(9) 0.0284(3) Uani 1 1 d . . . . .
H21A H 0.104897 0.377229 0.472214 0.043 Uiso 1 1 calc R U . . .
H21B H 0.092784 0.348070 0.564353 0.043 Uiso 1 1 calc R U . . .
H21C H 0.224053 0.341480 0.535711 0.043 Uiso 1 1 calc R U . . .
C22 C 0.16295(12) 0.55941(11) 0.49802(9) 0.0246(3) Uani 1 1 d . . . . .
H22 H 0.137753 0.543063 0.441578 0.030 Uiso 1 1 calc R U . . .
C23 C 0.18873(12) 0.65764(11) 0.51987(9) 0.0252(3) Uani 1 1 d . . . . .
C24 C 0.17408(15) 0.73813(12) 0.45555(10) 0.0354(4) Uani 1 1 d . . . . .
H24A H 0.146663 0.708848 0.401058 0.053 Uiso 1 1 calc R U . . .
H24B H 0.253469 0.771583 0.456866 0.053 Uiso 1 1 calc R U . . .
H24C H 0.112585 0.786275 0.466915 0.053 Uiso 1 1 calc R U . . .
C25 C 0.22663(12) 0.68033(11) 0.60273(9) 0.0248(3) Uani 1 1 d . . . . .
H25 H 0.245569 0.747143 0.618164 0.030 Uiso 1 1 calc R U . . .
C26 C 0.23762(12) 0.60778(10) 0.66374(8) 0.0222(3) Uani 1 1 d . . . . .
C27 C 0.27931(15) 0.63451(12) 0.75294(9) 0.0302(3) Uani 1 1 d . . . . .
H27A H 0.358400 0.602089 0.773798 0.045 Uiso 1 1 calc R U . . .
H27B H 0.217369 0.612306 0.784865 0.045 Uiso 1 1 calc R U . . .
H27C H 0.289273 0.706514 0.758165 0.045 Uiso 1 1 calc R U . . .
C28 C 0.25381(16) 0.20585(12) 0.73638(11) 0.0368(4) Uani 1 1 d . . . . .
H28A H 0.194488 0.222384 0.686603 0.055 Uiso 1 1 calc R U . . .
H28B H 0.222634 0.149653 0.764213 0.055 Uiso 1 1 calc R U . . .
H28C H 0.333271 0.188191 0.721335 0.055 Uiso 1 1 calc R U . . .
B1 B 0.32228(14) 0.38170(12) 0.74236(9) 0.0211(3) Uani 1 1 d . . . . .

loop_
_atom_site_aniso_label
_atom_site_aniso_U_11
_atom_site_aniso_U_22
_atom_site_aniso_U_33
_atom_site_aniso_U_23
_atom_site_aniso_U_13
_atom_site_aniso_U_12
O1 0.0161(5) 0.0519(7) 0.0279(5) 0.0087(5) 0.0033(4) 0.0000(4)
N1 0.0153(6) 0.0244(6) 0.0211(6) -0.0001(4) 0.0049(4) -0.0018(4)
C1 0.0167(7) 0.0312(8) 0.0221(7) -0.0003(6) 0.0040(5) -0.0021(5)
C2 0.0176(7) 0.0369(8) 0.0252(7) 0.0070(6) 0.0024(5) -0.0033(6)
C3 0.0275(8) 0.0524(10) 0.0362(9) 0.0135(8) 0.0047(7) -0.0112(7)
C4 0.0268(8) 0.0459(9) 0.0237(7) 0.0059(6) 0.0102(6) -0.0005(7)
C5 0.0349(9) 0.0725(13) 0.0300(8) -0.0032(8) 0.0114(7) 0.0131(9)
C6 0.0287(8) 0.0449(9) 0.0245(7) 0.0047(6) 0.0069(6) -0.0050(7)
C7 0.0521(11) 0.0662(13) 0.0283(9) -0.0046(8) 0.0021(8) 0.0007(9)
C8 0.0231(7) 0.0416(9) 0.0291(8) 0.0111(7) 0.0014(6) -0.0084(6)
C9 0.0362(9) 0.0634(12) 0.0370(9) 0.0145(8) -0.0054(7) -0.0046(8)
C10 0.0216(7) 0.0325(8) 0.0349(8) 0.0132(7) 0.0036(6) -0.0004(6)
C11 0.0232(7) 0.0287(8) 0.0272(7) 0.0037(6) 0.0036(6) -0.0031(6)
C12 0.0338(9) 0.0401(10) 0.0574(11) 0.0141(8) 0.0024(8) 0.0063(7)
C13 0.0179(7) 0.0198(7) 0.0289(7) 0.0004(5) 0.0052(5) 0.0018(5)
C14 0.0202(7) 0.0283(7) 0.0283(7) 0.0023(6) 0.0042(6) 0.0003(6)
C15 0.0187(7) 0.0281(7) 0.0352(8) -0.0003(6) 0.0003(6) -0.0003(6)
C16 0.0172(7) 0.0277(8) 0.0419(9) -0.0011(6) 0.0099(6) -0.0006(5)
C17 0.0243(7) 0.0354(8) 0.0315(8) -0.0014(6) 0.0112(6) 0.0003(6)
C18 0.0184(7) 0.0320(8) 0.0281(7) -0.0013(6) 0.0046(6) 0.0001(6)
C19 0.0128(6) 0.0251(7) 0.0219(7) 0.0018(5) 0.0050(5) 0.0013(5)
C20 0.0141(6) 0.0289(7) 0.0233(7) -0.0018(6) 0.0046(5) -0.0003(5)
C21 0.0275(8) 0.0303(8) 0.0266(7) -0.0049(6) 0.0031(6) -0.0022(6)
C22 0.0178(7) 0.0353(8) 0.0210(7) -0.0004(6) 0.0040(5) -0.0004(6)
C23 0.0168(7) 0.0315(8) 0.0280(7) 0.0042(6) 0.0059(5) 0.0013(6)
C24 0.0352(9) 0.0364(9) 0.0343(8) 0.0098(7) 0.0056(7) -0.0018(7)
C25 0.0208(7) 0.0231(7) 0.0313(8) -0.0005(6) 0.0071(6) -0.0009(5)
C26 0.0158(6) 0.0278(7) 0.0240(7) -0.0026(6) 0.0057(5) 0.0008(5)
C27 0.0355(8) 0.0296(8) 0.0254(7) -0.0042(6) 0.0054(6) -0.0021(6)
C28 0.0389(9) 0.0284(8) 0.0436(9) 0.0002(7) 0.0086(7) -0.0032(7)
B1 0.0204(8) 0.0235(8) 0.0196(7) -0.0034(6) 0.0040(6) -0.0009(6)

loop_
_atom_type_symbol
_atom_type_description
_atom_type_scat_dispersion_real
_atom_type_scat_dispersion_imag
_atom_type_scat_source
C C 0.0033 0.0016 'International Tables Vol C Tables 4.2.6.8 and 6.1.1.4'
H H 0.0000 0.0000 'International Tables Vol C Tables 4.2.6.8 and 6.1.1.4'
B B 0.0013 0.0007 'International Tables Vol C Tables 4.2.6.8 and 6.1.1.4'
N N 0.0061 0.0033 'International Tables Vol C Tables 4.2.6.8 and 6.1.1.4'
O O 0.0106 0.0060 'International Tables Vol C Tables 4.2.6.8 and 6.1.1.4'

loop_
_geom_angle_atom_site_label_1
_geom_angle_atom_site_label_2
_geom_angle_atom_site_label_3
_geom_angle
_geom_angle_site_symmetry_1
_geom_angle_site_symmetry_3
_geom_angle_publ_flag
C1 N1 C19 118.80(11) . . ?
C1 N1 B1 112.13(11) . . ?
B1 N1 C19 129.07(11) . . ?
O1 C1 N1 124.11(13) . . ?
O1 C1 C2 126.77(12) . . ?
N1 C1 C2 109.08(11) . . ?
C1 C2 C3 110.59(12) . . ?
C1 C2 C11 102.51(11) . . ?
C3 C2 C11 116.43(13) . . ?
C4 C2 C1 105.63(12) . . ?
C4 C2 C3 109.71(12) . . ?
C4 C2 C11 111.26(12) . . ?
C2 C3 H3A 109.5 . . ?
C2 C3 H3B 109.5 . . ?
C2 C3 H3C 109.5 . . ?
H3A C3 H3B 109.5 . . ?
H3A C3 H3C 109.5 . . ?
H3B C3 H3C 109.5 . . ?
C5 C4 C2 116.44(13) . . ?
C6 C4 C2 121.04(14) . . ?
C6 C4 C5 122.41(15) . . ?
C4 C5 H5A 109.5 . . ?
C4 C5 H5B 109.5 . . ?
C4 C5 H5C 109.5 . . ?
H5A C5 H5B 109.5 . . ?
H5A C5 H5C 109.5 . . ?
H5B C5 H5C 109.5 . . ?
C4 C6 C7 120.54(16) . . ?
C4 C6 C8 122.17(15) . . ?
C8 C6 C7 117.20(14) . . ?
C6 C7 H7A 109.5 . . ?
C6 C7 H7B 109.5 . . ?
C6 C7 H7C 109.5 . . ?
H7A C7 H7B 109.5 . . ?
H7A C7 H7C 109.5 . . ?
H7B C7 H7C 109.5 . . ?
C6 C8 C9 116.44(15) . . ?
C10 C8 C6 120.66(14) . . ?
C10 C8 C9 122.89(16) . . ?
C8 C9 H9A 109.5 . . ?
C8 C9 H9B 109.5 . . ?
C8 C9 H9C 109.5 . . ?
H9A C9 H9B 109.5 . . ?
H9A C9 H9C 109.5 . . ?
H9B C9 H9C 109.5 . . ?
C8 C10 C11 119.50(14) . . ?
C8 C10 C12 124.21(15) . . ?
C12 C10 C11 116.03(14) . . ?
C2 C11 B1 101.67(11) . . ?
C10 C11 C2 113.81(12) . . ?
C10 C11 C28 112.63(13) . . ?
C10 C11 B1 114.01(12) . . ?
C28 C11 C2 109.54(12) . . ?
C28 C11 B1 104.26(12) . . ?
C10 C12 H12A 109.5 . . ?
C10 C12 H12B 109.5 . . ?
C10 C12 H12C 109.5 . . ?
H12A C12 H12B 109.5 . . ?
H12A C12 H12C 109.5 . . ?
H12B C12 H12C 109.5 . . ?
C14 C13 C18 117.17(13) . . ?
C14 C13 B1 121.65(13) . . ?
C18 C13 B1 121.18(12) . . ?
C13 C14 H14 119.3 . . ?
C15 C14 C13 121.30(13) . . ?
C15 C14 H14 119.3 . . ?
C14 C15 H15 119.8 . . ?
C16 C15 C14 120.46(14) . . ?
C16 C15 H15 119.8 . . ?
C15 C16 H16 120.3 . . ?
C15 C16 C17 119.34(13) . . ?
C17 C16 H16 120.3 . . ?
C16 C17 H17 119.9 . . ?
C16 C17 C18 120.19(14) . . ?
C18 C17 H17 119.9 . . ?
C13 C18 H18 119.3 . . ?
C17 C18 C13 121.49(13) . . ?
C17 C18 H18 119.3 . . ?
C20 C19 N1 119.42(12) . . ?
C20 C19 C26 121.82(13) . . ?
C26 C19 N1 118.76(12) . . ?
C19 C20 C21 121.83(13) . . ?
C22 C20 C19 118.25(13) . . ?
C22 C20 C21 119.92(12) . . ?
C20 C21 H21A 109.5 . . ?
C20 C21 H21B 109.5 . . ?
C20 C21 H21C 109.5 . . ?
H21A C21 H21B 109.5 . . ?
H21A C21 H21C 109.5 . . ?
H21B C21 H21C 109.5 . . ?
C20 C22 H22 119.1 . . ?
C23 C22 C20 121.75(13) . . ?
C23 C22 H22 119.1 . . ?
C22 C23 C24 120.86(13) . . ?
C22 C23 C25 118.47(13) . . ?
C25 C23 C24 120.66(14) . . ?
C23 C24 H24A 109.5 . . ?
C23 C24 H24B 109.5 . . ?
C23 C24 H24C 109.5 . . ?
H24A C24 H24B 109.5 . . ?
H24A C24 H24C 109.5 . . ?
H24B C24 H24C 109.5 . . ?
C23 C25 H25 119.1 . . ?
C23 C25 C26 121.88(13) . . ?
C26 C25 H25 119.1 . . ?
C19 C26 C27 121.48(13) . . ?
C25 C26 C19 117.82(12) . . ?
C25 C26 C27 120.70(13) . . ?
C26 C27 H27A 109.5 . . ?
C26 C27 H27B 109.5 . . ?
C26 C27 H27C 109.5 . . ?
H27A C27 H27B 109.5 . . ?
H27A C27 H27C 109.5 . . ?
H27B C27 H27C 109.5 . . ?
C11 C28 H28A 109.5 . . ?
C11 C28 H28B 109.5 . . ?
C11 C28 H28C 109.5 . . ?
H28A C28 H28B 109.5 . . ?
H28A C28 H28C 109.5 . . ?
H28B C28 H28C 109.5 . . ?
N1 B1 C11 106.34(12) . . ?
N1 B1 C13 123.79(13) . . ?
C13 B1 C11 129.58(13) . . ?

loop_
_geom_bond_atom_site_label_1
_geom_bond_atom_site_label_2
_geom_bond_distance
_geom_bond_site_symmetry_2
_geom_bond_publ_flag
O1 C1 1.2114(17) . ?
N1 C1 1.4010(17) . ?
N1 C19 1.4413(17) . ?
N1 B1 1.4231(19) . ?
C1 C2 1.5327(19) . ?
C2 C3 1.534(2) . ?
C2 C4 1.523(2) . ?
C2 C11 1.569(2) . ?
C3 H3A 0.9800 . ?
C3 H3B 0.9800 . ?
C3 H3C 0.9800 . ?
C4 C5 1.523(2) . ?
C4 C6 1.338(2) . ?
C5 H5A 0.9800 . ?
C5 H5B 0.9800 . ?
C5 H5C 0.9800 . ?
C6 C7 1.514(2) . ?
C6 C8 1.476(2) . ?
C7 H7A 0.9800 . ?
C7 H7B 0.9800 . ?
C7 H7C 0.9800 . ?
C8 C9 1.522(2) . ?
C8 C10 1.341(2) . ?
C9 H9A 0.9800 . ?
C9 H9B 0.9800 . ?
C9 H9C 0.9800 . ?
C10 C11 1.516(2) . ?
C10 C12 1.507(2) . ?
C11 C28 1.548(2) . ?
C11 B1 1.601(2) . ?
C12 H12A 0.9800 . ?
C12 H12B 0.9800 . ?
C12 H12C 0.9800 . ?
C13 C14 1.401(2) . ?
C13 C18 1.401(2) . ?
C13 B1 1.558(2) . ?
C14 H14 0.9500 . ?
C14 C15 1.387(2) . ?
C15 H15 0.9500 . ?
C15 C16 1.384(2) . ?
C16 H16 0.9500 . ?
C16 C17 1.386(2) . ?
C17 H17 0.9500 . ?
C17 C18 1.387(2) . ?
C18 H18 0.9500 . ?
C19 C20 1.3963(19) . ?
C19 C26 1.398(2) . ?
C20 C21 1.509(2) . ?
C20 C22 1.390(2) . ?
C21 H21A 0.9800 . ?
C21 H21B 0.9800 . ?
C21 H21C 0.9800 . ?
C22 H22 0.9500 . ?
C22 C23 1.390(2) . ?
C23 C24 1.508(2) . ?
C23 C25 1.392(2) . ?
C24 H24A 0.9800 . ?
C24 H24B 0.9800 . ?
C24 H24C 0.9800 . ?
C25 H25 0.9500 . ?
C25 C26 1.395(2) . ?
C26 C27 1.5067(19) . ?
C27 H27A 0.9800 . ?
C27 H27B 0.9800 . ?
C27 H27C 0.9800 . ?
C28 H28A 0.9800 . ?
C28 H28B 0.9800 . ?
C28 H28C 0.9800 . ?

loop_
_geom_torsion_atom_site_label_1
_geom_torsion_atom_site_label_2
_geom_torsion_atom_site_label_3
_geom_torsion_atom_site_label_4
_geom_torsion
_geom_torsion_site_symmetry_1
_geom_torsion_site_symmetry_2
_geom_torsion_site_symmetry_3
_geom_torsion_site_symmetry_4
_geom_torsion_publ_flag
O1 C1 C2 C3 31.6(2) . . . . ?
O1 C1 C2 C4 -87.00(18) . . . . ?
O1 C1 C2 C11 156.40(15) . . . . ?
N1 C1 C2 C3 -150.33(13) . . . . ?
N1 C1 C2 C4 91.04(13) . . . . ?
N1 C1 C2 C11 -25.56(15) . . . . ?
N1 C19 C20 C21 -2.75(19) . . . . ?
N1 C19 C20 C22 178.00(11) . . . . ?
N1 C19 C26 C25 -178.29(11) . . . . ?
N1 C19 C26 C27 2.13(19) . . . . ?
C1 N1 C19 C20 -80.43(15) . . . . ?
C1 N1 C19 C26 98.66(15) . . . . ?
C1 N1 B1 C11 7.07(15) . . . . ?
C1 N1 B1 C13 -178.57(12) . . . . ?
C1 C2 C4 C5 50.99(17) . . . . ?
C1 C2 C4 C6 -132.94(15) . . . . ?
C1 C2 C11 C10 150.64(12) . . . . ?
C1 C2 C11 C28 -82.29(14) . . . . ?
C1 C2 C11 B1 27.60(13) . . . . ?
C2 C4 C6 C7 -179.07(15) . . . . ?
C2 C4 C6 C8 -2.6(2) . . . . ?
C2 C11 B1 N1 -22.12(14) . . . . ?
C2 C11 B1 C13 163.97(14) . . . . ?
C3 C2 C4 C5 -68.23(18) . . . . ?
C3 C2 C4 C6 107.84(16) . . . . ?
C3 C2 C11 C10 -88.52(16) . . . . ?
C3 C2 C11 C28 38.55(17) . . . . ?
C3 C2 C11 B1 148.44(12) . . . . ?
C4 C2 C11 C10 38.16(17) . . . . ?
C4 C2 C11 C28 165.23(12) . . . . ?
C4 C2 C11 B1 -84.88(13) . . . . ?
C4 C6 C8 C9 -166.57(15) . . . . ?
C4 C6 C8 C10 12.4(2) . . . . ?
C5 C4 C6 C7 -3.2(2) . . . . ?
C5 C4 C6 C8 173.20(15) . . . . ?
C6 C8 C10 C11 6.4(2) . . . . ?
C6 C8 C10 C12 -179.63(14) . . . . ?
C7 C6 C8 C9 10.0(2) . . . . ?
C7 C6 C8 C10 -171.09(15) . . . . ?
C8 C10 C11 C2 -31.82(19) . . . . ?
C8 C10 C11 C28 -157.27(14) . . . . ?
C8 C10 C11 B1 84.19(17) . . . . ?
C9 C8 C10 C11 -174.69(14) . . . . ?
C9 C8 C10 C12 -0.8(2) . . . . ?
C10 C11 B1 N1 -145.02(13) . . . . ?
C10 C11 B1 C13 41.1(2) . . . . ?
C11 C2 C4 C5 161.48(14) . . . . ?
C11 C2 C4 C6 -22.44(19) . . . . ?
C12 C10 C11 C2 153.77(13) . . . . ?
C12 C10 C11 C28 28.32(18) . . . . ?
C12 C10 C11 B1 -90.22(16) . . . . ?
C13 C14 C15 C16 -1.7(2) . . . . ?
C14 C13 C18 C17 2.1(2) . . . . ?
C14 C13 B1 N1 133.90(15) . . . . ?
C14 C13 B1 C11 -53.1(2) . . . . ?
C14 C15 C16 C17 1.4(2) . . . . ?
C15 C16 C17 C18 0.6(2) . . . . ?
C16 C17 C18 C13 -2.4(2) . . . . ?
C18 C13 C14 C15 0.0(2) . . . . ?
C18 C13 B1 N1 -47.2(2) . . . . ?
C18 C13 B1 C11 125.77(16) . . . . ?
C19 N1 C1 O1 9.0(2) . . . . ?
C19 N1 C1 C2 -169.06(12) . . . . ?
C19 N1 B1 C11 -171.86(12) . . . . ?
C19 N1 B1 C13 2.5(2) . . . . ?
C19 C20 C22 C23 0.4(2) . . . . ?
C20 C19 C26 C25 0.78(19) . . . . ?
C20 C19 C26 C27 -178.80(12) . . . . ?
C20 C22 C23 C24 -178.46(13) . . . . ?
C20 C22 C23 C25 0.6(2) . . . . ?
C21 C20 C22 C23 -178.90(13) . . . . ?
C22 C23 C25 C26 -0.9(2) . . . . ?
C23 C25 C26 C19 0.2(2) . . . . ?
C23 C25 C26 C27 179.79(13) . . . . ?
C24 C23 C25 C26 178.17(13) . . . . ?
C26 C19 C20 C21 178.18(12) . . . . ?
C26 C19 C20 C22 -1.06(19) . . . . ?
C28 C11 B1 N1 91.77(13) . . . . ?
C28 C11 B1 C13 -82.15(17) . . . . ?
B1 N1 C1 O1 -170.01(14) . . . . ?
B1 N1 C1 C2 11.89(16) . . . . ?
B1 N1 C19 C20 98.44(16) . . . . ?
B1 N1 C19 C26 -82.47(17) . . . . ?
B1 C13 C14 C15 178.91(13) . . . . ?
B1 C13 C18 C17 -176.86(14) . . . . ?
